data_1518140
loop_
_publ_author_name
'Shi, Dongying'
'He, Cheng'
'Qi, Bo'
'Chen, Cong'
'Niu, Jingyang'
'Duan, Chunying'

_publ_section_title
;
 Merging of the photocatalysis and copper catalysis in metal--organic
 frameworks for oxidative C--C bond formation
;
_journal_issue 2
_journal_name_full 'Chem. Sci.'
_journal_page_first 1035
_journal_paper_doi 10.1039/C4SC02362E
_journal_volume 6
_journal_year 2015
_chemical_formula_sum 'C40 H58 Cu2 K N8 O52 Ru Si W11'
_chemical_formula_weight 3800.63
_chemical_name_systematic
; 
 ? 
;
_space_group_IT_number 56
_symmetry_cell_setting orthorhombic
_symmetry_space_group_name_Hall '-P 2ab 2ac'
_symmetry_space_group_name_H-M 'P c c n'
_atom_sites_solution_hydrogens geom
_atom_sites_solution_primary direct
_atom_sites_solution_secondary difmap
_audit_creation_method SHELXL-97
_cell_angle_alpha 90.00
_cell_angle_beta 90.00
_cell_angle_gamma 90.00
_cell_formula_units_Z 4
_cell_length_a 17.8663(12)
_cell_length_b 22.1923(15)
_cell_length_c 22.2835(15)
_cell_measurement_temperature 296(2)
_cell_volume 8835.3(10)
_computing_cell_refinement 'Bruker SMART'
_computing_data_collection 'Bruker SMART'
_computing_data_reduction 'Bruker SAINT'
_computing_molecular_graphics 'Bruker SHELXTL'
_computing_publication_material 'Bruker SHELXTL'
_computing_structure_refinement 'Bruker SHELXTL'
_computing_structure_solution 'Bruker SHELXTL'
_diffrn_ambient_temperature 296(2)
_diffrn_measured_fraction_theta_full 0.998
_diffrn_measured_fraction_theta_max 0.998
_diffrn_measurement_device_type 'CCD area detector'
_diffrn_measurement_method 'phi and omega scans'
_diffrn_radiation_monochromator graphite
_diffrn_radiation_source 'fine-focus sealed tube'
_diffrn_radiation_type MoK\a
_diffrn_radiation_wavelength 0.71073
_diffrn_reflns_av_R_equivalents 0.0688
_diffrn_reflns_av_sigmaI/netI 0.0498
_diffrn_reflns_limit_h_max 20
_diffrn_reflns_limit_h_min -21
_diffrn_reflns_limit_k_max 26
_diffrn_reflns_limit_k_min -26
_diffrn_reflns_limit_l_max 26
_diffrn_reflns_limit_l_min -21
_diffrn_reflns_number 42658
_diffrn_reflns_theta_full 25.00
_diffrn_reflns_theta_max 25.00
_diffrn_reflns_theta_min 1.46
_exptl_absorpt_coefficient_mu 15.044
_exptl_absorpt_correction_T_max 0.1365
_exptl_absorpt_correction_T_min 0.1229
_exptl_absorpt_correction_type empirical
_exptl_absorpt_process_details SADABS
_exptl_crystal_colour black
_exptl_crystal_density_diffrn 2.857
_exptl_crystal_density_method 'not measured'
_exptl_crystal_description block
_exptl_crystal_F_000 6876
_exptl_crystal_size_max 0.24
_exptl_crystal_size_mid 0.22
_exptl_crystal_size_min 0.22
_refine_diff_density_max 5.265
_refine_diff_density_min -4.627
_refine_diff_density_rms 0.391
_refine_ls_extinction_method none
_refine_ls_goodness_of_fit_ref 1.011
_refine_ls_hydrogen_treatment constr
_refine_ls_matrix_type full
_refine_ls_number_parameters 571
_refine_ls_number_reflns 7765
_refine_ls_number_restraints 324
_refine_ls_restrained_S_all 1.022
_refine_ls_R_factor_all 0.0971
_refine_ls_R_factor_gt 0.0753
_refine_ls_shift/su_max 0.004
_refine_ls_shift/su_mean 0.000
_refine_ls_structure_factor_coef Fsqd
_refine_ls_weighting_details 'calc w=1/[\s^2^(Fo^2^)+(0.0874P)^2^+678.0471P] where P=(Fo^2^+2Fc^2^)/3'
_refine_ls_weighting_scheme calc
_refine_ls_wR_factor_gt 0.1918
_refine_ls_wR_factor_ref 0.2042
_reflns_number_gt 6054
_reflns_number_total 7765
_reflns_threshold_expression >2sigma(I)
_cod_data_source_file c4sc02362e2.cif
_cod_data_source_block cu2
_cod_depositor_comments
;
The following automatic conversions were performed:

'_symmetry_cell_setting' value 'Orthorhombic' changed to
'orthorhombic' according to
/usr/data/users/saulius/crontab/automatic-downloads/rss-feeds/RSC/lib/dictionaries/cif_core.dic
dictionary named 'cif_core.dic' version 2.4.2 from 2011-04-26.

Automatic conversion script
Id: cif_fix_values 2827 2014-09-09 07:05:25Z andrius 

 Adding full bibliography for 1518139--1518140.cif.
;
_cod_original_sg_symbol_H-M 'Pccn '
_cod_database_code 1518140

loop_
_symmetry_equiv_pos_as_xyz
'x, y, z'
'-x+1/2, -y+1/2, z'
'-x, y+1/2, -z+1/2'
'x+1/2, -y, -z+1/2'
'-x, -y, -z'
'x-1/2, y-1/2, -z'
'x, -y-1/2, z-1/2'
'-x-1/2, y, z-1/2'

loop_
_atom_site_label
_atom_site_type_symbol
_atom_site_fract_x
_atom_site_fract_y
_atom_site_fract_z
_atom_site_U_iso_or_equiv
_atom_site_adp_type
_atom_site_occupancy
_atom_site_symmetry_multiplicity
_atom_site_calc_flag
_atom_site_refinement_flags
Si1 Si -0.5000 -0.5000 0.0000 0.0249(6) Uani 1 2 d S
W1 W -0.479583(16) -0.371512(13) -0.092478(13) 0.03697(8) Uani 0.92 1 d P
Ru1 Ru -0.479583(16) -0.371512(13) -0.092478(13) 0.03697(8) Uani 0.08 1 d P
W2 W -0.65178(2) -0.427481(12) 0.073412(12) 0.04357(9) Uani 0.92 1 d P
Ru2 Ru -0.65178(2) -0.427481(12) 0.073412(12) 0.04357(9) Uani 0.08 1 d P
W3 W -0.65458(2) -0.446000(14) -0.082976(13) 0.04805(10) Uani 0.92 1 d P
Ru3 Ru -0.65458(2) -0.446000(14) -0.082976(13) 0.04805(10) Uani 0.08 1 d P
W4 W -0.473858(17) -0.356862(13) 0.065579(16) 0.04614(9) Uani 0.92 1 d P
Ru4 Ru -0.473858(17) -0.356862(13) 0.065579(16) 0.04614(9) Uani 0.08 1 d P
W5 W -0.499341(18) -0.485049(15) 0.155113(14) 0.04371(9) Uani 0.92 1 d P
Ru5 Ru -0.499341(18) -0.485049(15) 0.155113(14) 0.04371(9) Uani 0.08 1 d P
W6 W -0.67576(2) -0.572416(14) 0.010212(14) 0.05696(9) Uani 0.92 1 d P
Ru6 Ru -0.67576(2) -0.572416(14) 0.010212(14) 0.05696(9) Uani 0.08 1 d P
O1 O -0.4674(4) -0.3113(3) -0.1370(3) 0.0798(16) Uani 1 1 d U
O2 O -0.7246(3) -0.3935(2) 0.1083(2) 0.0514(13) Uani 1 1 d U
O3 O -0.7288(3) -0.4186(3) -0.1213(3) 0.0624(15) Uani 1 1 d U
O4 O -0.4656(4) -0.2878(3) 0.0965(3) 0.0790(16) Uani 1 1 d U
O5 O -0.4964(4) -0.4792(4) 0.2330(3) 0.096(2) Uani 1 1 d U
O6 O -0.7598(3) -0.6066(3) 0.0149(3) 0.0602(14) Uani 1 1 d U
O7 O -0.4680(4) -0.4326(3) -0.1502(3) 0.0775(15) Uani 1 1 d U
O8 O -0.3784(4) -0.3893(3) -0.0727(3) 0.0757(15) Uani 1 1 d U
O9 O -0.4891(3) -0.3372(3) -0.0134(3) 0.0766(14) Uani 1 1 d U
O10 O -0.5836(3) -0.3828(3) -0.0925(3) 0.0715(13) Uani 1 1 d U
O11 O -0.5981(3) -0.4584(3) 0.1392(3) 0.0698(14) Uani 1 1 d U
O12 O -0.6637(5) -0.4142(3) -0.0064(3) 0.0799(14) Uani 1 1 d U
O13 O -0.5806(3) -0.3656(3) 0.0700(3) 0.0678(12) Uani 1 1 d U
O14 O -0.7121(4) -0.5042(3) 0.0628(3) 0.0750(13) Uani 1 1 d U
O15 O -0.7126(4) -0.5171(3) -0.0568(3) 0.0816(12) Uani 1 1 d U
O16 O -0.6001(3) -0.4883(3) -0.1421(3) 0.0742(15) Uani 1 1 d U
O17 O -0.4653(4) -0.4053(3) 0.1346(3) 0.0824(15) Uani 1 1 d U
O18 O -0.6251(4) -0.6247(3) -0.0453(3) 0.0784(17) Uani 1 1 d U
O19 O -0.4666(5) -0.4309(4) -0.0074(4) 0.0399(15) Uani 0.50 1 d PU
O20 O -0.5974(7) -0.4893(4) 0.0001(4) 0.0489(14) Uani 0.50 1 d PU
O21 O -0.4859(5) -0.5431(4) -0.0572(4) 0.0321(16) Uani 0.50 1 d PU
O22 O -0.4832(5) -0.5301(4) 0.0616(4) 0.0317(16) Uani 0.50 1 d PU
Cu1 Cu -0.7500 -0.7500 0.22973(4) 0.0228(3) Uani 1 2 d S
Cu2 Cu -0.7500 -0.2500 0.25391(5) 0.0635(5) Uani 1 2 d SU
N1 N -0.7566(3) -0.6592(2) 0.23010(19) 0.0221(12) Uani 1 1 d .
N2 N -0.7538(3) -0.3421(2) 0.2515(2) 0.0307(12) Uani 1 1 d U
N3 N -0.7500 -0.7500 0.3213(3) 0.0215(17) Uani 1 2 d S
N4 N -0.7500 -0.7500 0.6383(3) 0.0208(16) Uani 1 2 d SU
N5 N -0.7500 -0.2500 -0.1547(3) 0.0291(15) Uani 1 2 d SU
N6 N -0.7500 -0.2500 0.1634(3) 0.035(2) Uani 1 2 d SU
C1 C -0.8036(4) -0.6301(3) 0.2669(3) 0.0319(17) Uani 1 1 d .
H1A H -0.8361 -0.6524 0.2907 0.038 Uiso 1 1 calc R
C2 C -0.8054(4) -0.5685(3) 0.2705(3) 0.0344(14) Uani 1 1 d U
H2A H -0.8395 -0.5499 0.2959 0.041 Uiso 1 1 calc R
C3 C -0.7574(3) -0.5339(2) 0.2370(2) 0.0234(13) Uani 1 1 d U
C4 C -0.7096(4) -0.5642(2) 0.1998(3) 0.0354(17) Uani 1 1 d .
H4A H -0.6755 -0.5428 0.1766 0.042 Uiso 1 1 calc R
C5 C -0.7113(4) -0.6268(2) 0.1965(3) 0.0322(17) Uani 1 1 d .
H5A H -0.6795 -0.6463 0.1697 0.039 Uiso 1 1 calc R
C6 C -0.8160(5) -0.3707(3) 0.2416(3) 0.043(2) Uani 1 1 d .
H6A H -0.8595 -0.3481 0.2370 0.051 Uiso 1 1 calc R
C7 C -0.8214(4) -0.4328(3) 0.2373(3) 0.0354(18) Uani 1 1 d .
H7A H -0.8675 -0.4513 0.2317 0.043 Uiso 1 1 calc R
C8 C -0.7574(3) -0.4663(2) 0.2415(2) 0.0241(15) Uani 1 1 d .
C9 C -0.6904(4) -0.4362(3) 0.2517(3) 0.0365(19) Uani 1 1 d .
H9A H -0.6456 -0.4571 0.2560 0.044 Uiso 1 1 calc R
C10 C -0.6927(4) -0.3735(3) 0.2554(3) 0.0407(19) Uani 1 1 d .
H10A H -0.6479 -0.3530 0.2610 0.049 Uiso 1 1 calc R
C11 C -0.7044(3) -0.7141(2) 0.3520(2) 0.0251(15) Uani 1 1 d .
H11A H -0.6729 -0.6884 0.3309 0.030 Uiso 1 1 calc R
C12 C -0.7015(4) -0.7132(2) 0.4136(2) 0.0260(16) Uani 1 1 d .
H12A H -0.6677 -0.6884 0.4334 0.031 Uiso 1 1 calc R
C13 C -0.7500 -0.7500 0.4459(3) 0.0202(15) Uani 1 2 d SU
C14 C -0.7500 -0.7500 0.5143(3) 0.021(2) Uani 1 2 d S
C15 C -0.8134(4) -0.7655(3) 0.5463(2) 0.0298(17) Uani 1 1 d .
H15A H -0.8572 -0.7757 0.5262 0.036 Uiso 1 1 calc R
C16 C -0.8115(3) -0.7658(3) 0.6067(2) 0.0283(16) Uani 1 1 d .
H16A H -0.8542 -0.7773 0.6276 0.034 Uiso 1 1 calc R
C17 C -0.8047(4) -0.2219(3) -0.1237(3) 0.039(2) Uani 1 1 d .
H17A H -0.8422 -0.2020 -0.1448 0.047 Uiso 1 1 calc R
C18 C -0.8067(4) -0.2215(3) -0.0623(2) 0.0274(13) Uani 1 1 d U
H18A H -0.8457 -0.2023 -0.0422 0.033 Uiso 1 1 calc R
C19 C -0.7500 -0.2500 -0.0301(3) 0.028(2) Uani 1 2 d S
C20 C -0.7500 -0.2500 0.0378(3) 0.033(3) Uani 1 2 d S
C21 C -0.8162(4) -0.2464(3) 0.0699(3) 0.0388(19) Uani 1 1 d .
H21A H -0.8618 -0.2437 0.0500 0.047 Uiso 1 1 calc R
C22 C -0.8134(5) -0.2468(3) 0.1326(3) 0.049(2) Uani 1 1 d .
H22A H -0.8582 -0.2448 0.1538 0.058 Uiso 1 1 calc R
O1W O -0.1117(3) -0.2429(2) -0.2346(2) 0.0411(14) Uani 1 1 d .
O2W O -0.5953(3) -0.2517(2) 0.2608(2) 0.0501(15) Uani 1 1 d .
K1 K -0.3782(5) 0.1019(7) -0.0794(7) 0.138(6) Uani 0.25 1 d P
K2 K -0.4392(8) -0.1012(7) 0.2135(8) 0.163(6) Uani 0.25 1 d P
O3W O -0.3638(9) 0.1153(8) 0.0439(8) 0.100(5) Uiso 0.50 1 d P
O4W O -0.5148(7) -0.3019(6) 0.4616(7) 0.080(5) Uani 0.50 1 d P
O5W O -0.4833(6) -0.3409(4) 0.2513(7) 0.074(4) Uani 0.50 1 d P
O6W O -0.4338(13) -0.1027(10) 0.0127(10) 0.139(7) Uiso 0.50 1 d P
O7W O -0.5160(11) -0.1894(9) 0.1594(9) 0.122(6) Uiso 0.50 1 d P
O8W O -0.4770(14) -0.4250(12) 0.3435(12) 0.068(7) Uiso 0.25 1 d P
O9W O -0.3524(11) -0.0535(9) 0.1139(9) 0.125(6) Uiso 0.50 1 d P
O10W O -0.8717(10) -0.5197(8) 0.0861(8) 0.113(6) Uiso 0.50 1 d P
O11W O -0.5530(16) -0.3135(12) 0.3685(13) 0.078(7) Uiso 0.25 1 d P

loop_
_atom_site_aniso_label
_atom_site_aniso_U_11
_atom_site_aniso_U_22
_atom_site_aniso_U_33
_atom_site_aniso_U_23
_atom_site_aniso_U_13
_atom_site_aniso_U_12
Si1 0.0409(12) 0.0170(9) 0.0169(10) -0.0023(8) 0.0039(9) -0.0129(9)
W1 0.03890(14) 0.03388(13) 0.03814(14) 0.01928(11) 0.00576(12) -0.00714(12)
Ru1 0.03890(14) 0.03388(13) 0.03814(14) 0.01928(11) 0.00576(12) -0.00714(12)
W2 0.0823(2) 0.01781(11) 0.03061(13) -0.00164(10) 0.02966(13) -0.00458(13)
Ru2 0.0823(2) 0.01781(11) 0.03061(13) -0.00164(10) 0.02966(13) -0.00458(13)
W3 0.0872(2) 0.03117(14) 0.02574(13) 0.00170(11) -0.02101(14) -0.00302(15)
Ru3 0.0872(2) 0.03117(14) 0.02574(13) 0.00170(11) -0.02101(14) -0.00302(15)
W4 0.03907(15) 0.03203(13) 0.06731(18) -0.02550(13) 0.01860(14) -0.01386(12)
Ru4 0.03907(15) 0.03203(13) 0.06731(18) -0.02550(13) 0.01860(14) -0.01386(12)
W5 0.04695(16) 0.05251(17) 0.03167(14) -0.00463(13) -0.00146(13) 0.00628(15)
Ru5 0.04695(16) 0.05251(17) 0.03167(14) -0.00463(13) -0.00146(13) 0.00628(15)
W6 0.08130(19) 0.05179(15) 0.03779(16) -0.00873(13) 0.01340(15) -0.05314(13)
Ru6 0.08130(19) 0.05179(15) 0.03779(16) -0.00873(13) 0.01340(15) -0.05314(13)
O1 0.093(3) 0.061(3) 0.085(3) 0.008(3) 0.035(3) 0.000(3)
O2 0.046(2) 0.049(2) 0.060(2) 0.024(2) 0.014(2) 0.002(2)
O3 0.054(3) 0.068(3) 0.064(3) -0.023(2) -0.010(2) -0.002(2)
O4 0.087(3) 0.064(3) 0.086(3) -0.009(3) -0.014(3) -0.010(3)
O5 0.099(4) 0.125(4) 0.063(3) -0.026(4) 0.002(3) -0.030(4)
O6 0.058(2) 0.061(2) 0.061(2) -0.004(2) 0.008(2) -0.006(2)
O7 0.067(3) 0.064(2) 0.102(3) -0.015(2) -0.007(2) -0.003(2)
O8 0.061(2) 0.100(3) 0.066(2) -0.014(2) 0.006(2) -0.006(2)
O9 0.049(2) 0.094(3) 0.087(2) -0.015(2) 0.006(2) -0.005(2)
O10 0.059(2) 0.059(2) 0.096(2) -0.021(2) -0.006(2) -0.001(2)
O11 0.056(2) 0.060(2) 0.093(3) 0.035(2) 0.014(2) 0.009(2)
O12 0.118(3) 0.060(2) 0.062(2) -0.005(2) 0.005(2) -0.022(2)
O13 0.058(2) 0.061(2) 0.084(2) 0.025(2) 0.023(2) 0.002(2)
O14 0.104(2) 0.056(2) 0.066(2) 0.006(2) 0.002(2) -0.013(2)
O15 0.104(2) 0.069(2) 0.072(2) -0.016(2) 0.001(2) -0.013(2)
O16 0.063(3) 0.055(2) 0.104(3) -0.032(2) -0.021(3) 0.004(2)
O17 0.069(3) 0.078(3) 0.101(3) 0.013(3) 0.018(3) 0.003(2)
O18 0.056(3) 0.119(3) 0.060(3) -0.022(3) 0.002(3) 0.002(3)
O19 0.036(3) 0.043(3) 0.041(3) -0.006(2) 0.006(2) -0.002(2)
O20 0.069(3) 0.036(2) 0.042(2) -0.002(2) 0.006(2) -0.013(2)
O21 0.041(3) 0.023(3) 0.032(3) -0.008(3) 0.009(3) -0.005(3)
O22 0.034(3) 0.030(3) 0.031(3) -0.003(3) 0.008(3) -0.003(3)
Cu1 0.0534(6) 0.0067(3) 0.0083(4) 0.000 0.000 0.0003(4)
Cu2 0.1729(14) 0.0098(4) 0.0076(4) 0.000 0.000 -0.0130(7)
N1 0.035(3) 0.021(2) 0.0102(19) 0.0016(18) 0.0011(19) -0.003(2)
N2 0.055(2) 0.0173(19) 0.020(2) -0.0050(16) 0.002(2) -0.0063(19)
N3 0.044(4) 0.008(3) 0.012(3) 0.000 0.000 -0.005(3)
N4 0.038(3) 0.019(3) 0.006(2) 0.000 0.000 0.002(3)
N5 0.048(3) 0.017(2) 0.022(3) 0.000 0.000 0.003(2)
N6 0.076(4) 0.014(3) 0.015(3) 0.000 0.000 0.003(3)
C1 0.042(3) 0.019(3) 0.035(3) -0.002(3) 0.019(3) 0.003(3)
C2 0.039(3) 0.023(2) 0.041(3) 0.004(2) 0.013(2) -0.002(2)
C3 0.034(2) 0.016(2) 0.020(2) -0.0032(18) 0.000(2) 0.0017(19)
C4 0.059(4) 0.013(2) 0.034(3) 0.011(2) 0.029(3) 0.000(3)
C5 0.054(4) 0.015(2) 0.027(3) -0.007(2) 0.023(3) -0.006(3)
C6 0.081(5) 0.021(3) 0.026(3) 0.008(3) 0.005(3) 0.019(3)
C7 0.048(4) 0.022(3) 0.036(3) -0.001(3) -0.008(3) 0.001(3)
C8 0.040(3) 0.008(2) 0.024(3) -0.002(2) -0.004(3) -0.011(2)
C9 0.051(4) 0.028(3) 0.031(3) 0.006(3) 0.007(3) -0.001(3)
C10 0.069(4) 0.029(3) 0.025(3) -0.006(3) 0.013(3) -0.022(3)
C11 0.031(3) 0.023(3) 0.021(3) -0.001(2) 0.007(2) -0.011(2)
C12 0.045(3) 0.016(2) 0.017(2) -0.005(2) -0.008(3) -0.009(2)
C13 0.030(3) 0.011(2) 0.019(3) 0.000 0.000 0.005(2)
C14 0.041(4) 0.008(3) 0.015(3) 0.000 0.000 0.000(3)
C15 0.044(3) 0.034(3) 0.011(2) -0.004(2) -0.011(2) -0.003(3)
C16 0.035(3) 0.036(3) 0.014(2) -0.004(2) 0.015(2) -0.012(3)
C17 0.077(5) 0.012(2) 0.028(3) 0.000(2) -0.010(3) 0.002(3)
C18 0.041(3) 0.029(2) 0.012(2) -0.0028(19) 0.001(2) 0.003(2)
C19 0.056(5) 0.015(3) 0.011(3) 0.000 0.000 0.008(4)
C20 0.076(6) 0.016(3) 0.007(3) 0.000 0.000 0.007(4)
C21 0.056(4) 0.038(3) 0.023(3) 0.003(3) 0.006(3) 0.011(3)
C22 0.089(5) 0.037(3) 0.020(3) 0.006(3) 0.017(3) 0.001(4)
O1W 0.047(3) 0.038(2) 0.038(2) 0.000(2) -0.003(2) 0.002(2)
O2W 0.059(3) 0.039(2) 0.052(3) -0.002(2) -0.015(2) 0.015(2)
K1 0.047(4) 0.160(11) 0.208(12) -0.021(10) 0.051(6) 0.022(6)
K2 0.100(9) 0.164(11) 0.226(14) -0.099(10) -0.019(10) 0.017(9)
O4W 0.064(7) 0.071(8) 0.107(10) 0.000(8) -0.032(7) -0.007(7)
O5W 0.036(5) 0.031(5) 0.154(11) -0.044(6) -0.022(6) 0.008(4)

loop_
_atom_type_symbol
_atom_type_description
_atom_type_scat_dispersion_real
_atom_type_scat_dispersion_imag
_atom_type_scat_source
C C 0.0033 0.0016 'International Tables Vol C Tables 4.2.6.8 and 6.1.1.4'
H H 0.0000 0.0000 'International Tables Vol C Tables 4.2.6.8 and 6.1.1.4'
N N 0.0061 0.0033 'International Tables Vol C Tables 4.2.6.8 and 6.1.1.4'
O O 0.0106 0.0060 'International Tables Vol C Tables 4.2.6.8 and 6.1.1.4'
Si Si 0.0817 0.0704 'International Tables Vol C Tables 4.2.6.8 and 6.1.1.4'
Cu Cu 0.3201 1.2651 'International Tables Vol C Tables 4.2.6.8 and 6.1.1.4'
Ru Ru -1.2594 0.8363 'International Tables Vol C Tables 4.2.6.8 and 6.1.1.4'
W W -0.8490 6.8722 'International Tables Vol C Tables 4.2.6.8 and 6.1.1.4'
K K 0.2009 0.2494 'International Tables Vol C Tables 4.2.6.8 and 6.1.1.4'

loop_
_geom_angle_atom_site_label_1
_geom_angle_atom_site_label_2
_geom_angle_atom_site_label_3
_geom_angle
_geom_angle_site_symmetry_1
_geom_angle_site_symmetry_3
O22 Si1 O22 180.0(6) . 5_445
O22 Si1 O21 65.6(4) . 5_445
O22 Si1 O21 114.4(4) 5_445 5_445
O22 Si1 O21 114.4(4) . .
O22 Si1 O21 65.6(4) 5_445 .
O21 Si1 O21 180.0(6) 5_445 .
O22 Si1 O19 114.7(4) . .
O22 Si1 O19 65.3(4) 5_445 .
O21 Si1 O19 65.6(4) 5_445 .
O21 Si1 O19 114.4(4) . .
O22 Si1 O19 65.3(4) . 5_445
O22 Si1 O19 114.7(4) 5_445 5_445
O21 Si1 O19 114.4(4) 5_445 5_445
O21 Si1 O19 65.6(4) . 5_445
O19 Si1 O19 180.0(2) . 5_445
O22 Si1 O20 104.3(4) . .
O22 Si1 O20 75.7(4) 5_445 .
O21 Si1 O20 76.3(4) 5_445 .
O21 Si1 O20 103.7(4) . .
O19 Si1 O20 103.4(5) . .
O19 Si1 O20 76.6(5) 5_445 .
O22 Si1 O20 75.7(4) . 5_445
O22 Si1 O20 104.3(4) 5_445 5_445
O21 Si1 O20 103.7(4) 5_445 5_445
O21 Si1 O20 76.3(4) . 5_445
O19 Si1 O20 76.6(5) . 5_445
O19 Si1 O20 103.4(5) 5_445 5_445
O20 Si1 O20 180.0(6) . 5_445
O1 W1 O10 103.5(3) . .
O1 W1 O7 99.0(3) . .
O10 W1 O7 90.7(3) . .
O1 W1 O8 100.4(3) . .
O10 W1 O8 156.1(3) . .
O7 W1 O8 84.5(3) . .
O1 W1 O9 103.7(3) . .
O10 W1 O9 88.0(3) . .
O7 W1 O9 157.0(3) . .
O8 W1 O9 87.4(3) . .
O1 W1 O19 157.2(3) . .
O10 W1 O19 91.4(3) . .
O7 W1 O19 97.9(3) . .
O8 W1 O19 66.3(3) . .
O9 W1 O19 59.1(3) . .
O1 W1 O22 159.4(3) . 5_445
O10 W1 O22 66.5(3) . 5_445
O7 W1 O22 64.4(3) . 5_445
O8 W1 O22 90.4(3) . 5_445
O9 W1 O22 94.2(3) . 5_445
O19 W1 O22 43.3(3) . 5_445
O2 W2 O12 106.7(3) . .
O2 W2 O13 102.4(3) . .
O12 W2 O13 85.5(3) . .
O2 W2 O11 101.3(3) . .
O12 W2 O11 151.9(3) . .
O13 W2 O11 87.4(3) . .
O2 W2 O14 91.1(3) . .
O12 W2 O14 87.6(3) . .
O13 W2 O14 166.2(3) . .
O11 W2 O14 93.2(3) . .
O2 W2 O20 154.1(3) . .
O12 W2 O20 57.4(3) . .
O13 W2 O20 96.9(3) . .
O11 W2 O20 96.8(3) . .
O14 W2 O20 69.4(3) . .
O2 W2 K1 32.4(3) . 6
O12 W2 K1 83.7(3) . 6
O13 W2 K1 123.7(3) . 6
O11 W2 K1 122.4(3) . 6
O14 W2 K1 67.2(3) . 6
O20 W2 K1 121.6(4) . 6
O3 W3 O12 105.1(3) . .
O3 W3 O16 103.3(3) . .
O12 W3 O16 151.3(3) . .
O3 W3 O10 101.6(3) . .
O12 W3 O10 83.2(3) . .
O16 W3 O10 86.8(3) . .
O3 W3 O15 91.4(3) . .
O12 W3 O15 89.2(3) . .
O16 W3 O15 94.5(3) . .
O10 W3 O15 166.3(3) . .
O3 W3 O20 153.7(3) . .
O12 W3 O20 57.4(3) . .
O16 W3 O20 97.1(3) . .
O10 W3 O20 95.8(3) . .
O15 W3 O20 70.5(3) . .
O4 W4 O9 100.8(3) . .
O4 W4 O18 102.4(3) . 5_445
O9 W4 O18 87.8(3) . 5_445
O4 W4 O17 100.2(3) . .
O9 W4 O17 158.8(3) . .
O18 W4 O17 89.7(3) 5_445 .
O4 W4 O13 99.1(3) . .
O9 W4 O13 85.7(3) . .
O18 W4 O13 158.4(3) 5_445 .
O17 W4 O13 89.0(3) . .
O4 W4 O19 157.9(3) . .
O9 W4 O19 60.2(3) . .
O18 W4 O19 67.8(3) 5_445 .
O17 W4 O19 99.5(3) . .
O13 W4 O19 91.1(3) . .
O4 W4 O21 157.1(3) . 5_445
O9 W4 O21 96.0(3) . 5_445
O18 W4 O21 93.6(3) 5_445 5_445
O17 W4 O21 63.2(3) . 5_445
O13 W4 O21 66.6(3) . 5_445
O19 W4 O21 44.6(3) . 5_445
O5 W5 O16 98.5(3) . 5_445
O5 W5 O11 101.1(3) . .
O16 W5 O11 160.4(3) 5_445 .
O5 W5 O7 97.9(4) . 5_445
O16 W5 O7 88.8(3) 5_445 5_445
O11 W5 O7 90.2(3) . 5_445
O5 W5 O17 99.1(4) . .
O16 W5 O17 87.4(3) 5_445 .
O11 W5 O17 87.9(3) . .
O7 W5 O17 163.0(3) 5_445 .
O5 W5 O21 159.2(4) . 5_445
O16 W5 O21 92.7(3) 5_445 5_445
O11 W5 O21 68.2(3) . 5_445
O7 W5 O21 99.8(3) 5_445 5_445
O17 W5 O21 63.8(3) . 5_445
O5 W5 O22 156.9(4) . .
O16 W5 O22 67.2(3) 5_445 .
O11 W5 O22 94.7(3) . .
O7 W5 O22 65.0(3) 5_445 .
O17 W5 O22 98.3(3) . .
O21 W5 O22 43.7(3) 5_445 .
O5 W5 K2 48.4(4) . 3_445
O16 W5 K2 99.6(3) 5_445 3_445
O11 W5 K2 94.7(3) . 3_445
O7 W5 K2 49.8(3) 5_445 3_445
O17 W5 K2 147.3(3) . 3_445
O21 W5 K2 146.4(3) 5_445 3_445
O22 W5 K2 114.0(3) . 3_445
O6 W6 O8 102.0(3) . 5_445
O6 W6 O18 100.8(3) . .
O8 W6 O18 87.9(3) 5_445 .
O6 W6 O15 91.6(3) . .
O8 W6 O15 166.1(3) 5_445 .
O18 W6 O15 92.5(3) . .
O6 W6 O14 90.9(3) . .
O8 W6 O14 94.2(3) 5_445 .
O18 W6 O14 167.4(3) . .
O15 W6 O14 82.6(3) . .
O6 W6 O20 154.0(3) . .
O8 W6 O20 96.8(3) 5_445 .
O18 W6 O20 97.7(3) . .
O15 W6 O20 69.3(3) . .
O14 W6 O20 69.8(3) . .
W2 O2 K1 128.8(4) . 6
W5 O5 K2 107.4(5) . 3_445
W1 O7 Ru5 133.7(4) . 5_445
W1 O7 W5 133.7(4) . 5_445
Ru5 O7 W5 0.000(19) 5_445 5_445
W1 O7 K2 120.1(4) . 7
Ru5 O7 K2 102.7(4) 5_445 7
W5 O7 K2 102.7(4) 5_445 7
W1 O8 Ru6 138.5(4) . 5_445
W1 O8 W6 138.5(4) . 5_445
Ru6 O8 W6 0.00(3) 5_445 5_445
W4 O9 W1 140.4(4) . .
W1 O10 W3 139.3(4) . .
W2 O11 W5 137.3(4) . .
W2 O12 W3 146.1(4) . .
W2 O13 W4 138.6(3) . .
W6 O14 W2 121.7(4) . .
W3 O15 W6 121.7(4) . .
W3 O16 Ru5 138.2(4) . 5_445
W3 O16 W5 138.2(4) . 5_445
Ru5 O16 W5 0.000(19) 5_445 5_445
W4 O17 W5 133.8(4) . .
Ru4 O18 W4 0.00(2) 5_445 5_445
Ru4 O18 W6 137.1(4) 5_445 .
W4 O18 W6 137.1(4) 5_445 .
Si1 O19 O22 54.6(4) . 5_445
Si1 O19 O21 56.1(4) . 5_445
O22 O19 O21 99.0(6) 5_445 5_445
Si1 O19 W4 124.6(5) . .
O22 O19 W4 144.4(6) 5_445 .
O21 O19 W4 68.4(4) 5_445 .
Si1 O19 W1 124.9(5) . .
O22 O19 W1 70.3(4) 5_445 .
O21 O19 W1 143.4(6) 5_445 .
W4 O19 W1 99.5(4) . .
Si1 O20 W3 119.3(5) . .
Si1 O20 W6 119.3(5) . .
W3 O20 W6 98.1(4) . .
Si1 O20 W2 119.4(5) . .
W3 O20 W2 97.6(4) . .
W6 O20 W2 98.5(4) . .
Si1 O21 O22 55.6(4) . 5_445
Si1 O21 O19 58.3(4) . 5_445
O22 O21 O19 101.6(6) 5_445 5_445
Si1 O21 Ru5 125.1(4) . 5_445
O22 O21 Ru5 69.6(4) 5_445 5_445
O19 O21 Ru5 144.3(6) 5_445 5_445
Si1 O21 W5 125.1(4) . 5_445
O22 O21 W5 69.6(4) 5_445 5_445
O19 O21 W5 144.3(6) 5_445 5_445
Ru5 O21 W5 0.000(17) 5_445 5_445
Si1 O21 W4 125.2(5) . 5_445
O22 O21 W4 142.5(6) 5_445 5_445
O19 O21 W4 66.9(4) 5_445 5_445
Ru5 O21 W4 98.5(3) 5_445 5_445
W5 O21 W4 98.5(3) 5_445 5_445
Si1 O21 Ru4 125.2(5) . 5_445
O22 O21 Ru4 142.5(6) 5_445 5_445
O19 O21 Ru4 66.9(4) 5_445 5_445
Ru5 O21 Ru4 98.5(3) 5_445 5_445
W5 O21 Ru4 98.5(3) 5_445 5_445
W4 O21 Ru4 0.000(17) 5_445 5_445
Si1 O22 O21 58.8(4) . 5_445
Si1 O22 O19 60.1(4) . 5_445
O21 O22 O19 105.4(6) 5_445 5_445
Si1 O22 W5 125.5(5) . .
O21 O22 W5 66.7(4) 5_445 .
O19 O22 W5 140.6(6) 5_445 .
Si1 O22 W1 126.5(5) . 5_445
O21 O22 W1 142.4(5) 5_445 5_445
O19 O22 W1 66.4(4) 5_445 5_445
W5 O22 W1 95.8(3) . 5_445
Si1 O22 Ru1 126.5(5) . 5_445
O21 O22 Ru1 142.4(5) 5_445 5_445
O19 O22 Ru1 66.4(4) 5_445 5_445
W5 O22 Ru1 95.8(3) . 5_445
W1 O22 Ru1 0.000(14) 5_445 5_445
N1 Cu1 N1 179.5(2) . 2_335
N1 Cu1 N4 90.24(12) . 7_545
N1 Cu1 N4 90.24(12) 2_335 7_545
N1 Cu1 N3 89.76(12) . .
N1 Cu1 N3 89.76(12) 2_335 .
N4 Cu1 N3 180.000(1) 7_545 .
N6 Cu2 N5 180.0 . 7_556
N6 Cu2 N2 88.52(13) . 2_345
N5 Cu2 N2 91.48(13) 7_556 2_345
N6 Cu2 N2 88.52(13) . .
N5 Cu2 N2 91.48(13) 7_556 .
N2 Cu2 N2 177.0(3) 2_345 .
C5 N1 C1 118.1(5) . .
C5 N1 Cu1 120.5(4) . .
C1 N1 Cu1 121.4(4) . .
C10 N2 C6 118.0(5) . .
C10 N2 Cu2 120.4(4) . .
C6 N2 Cu2 121.4(4) . .
C11 N3 C11 117.9(7) . 2_335
C11 N3 Cu1 121.0(3) . .
C11 N3 Cu1 121.0(3) 2_335 .
C16 N4 C16 117.2(6) . 2_335
C16 N4 Cu1 121.4(3) . 7_546
C16 N4 Cu1 121.4(3) 2_335 7_546
C17 N5 C17 118.5(7) 2_345 .
C17 N5 Cu2 120.8(4) 2_345 7
C17 N5 Cu2 120.8(4) . 7
C22 N6 C22 117.8(8) . 2_345
C22 N6 Cu2 121.1(4) . .
C22 N6 Cu2 121.1(4) 2_345 .
N1 C1 C2 122.1(6) . .
N1 C1 H1A 119.0 . .
C2 C1 H1A 119.0 . .
C1 C2 C3 120.9(6) . .
C1 C2 H2A 119.6 . .
C3 C2 H2A 119.6 . .
C4 C3 C2 116.3(5) . .
C4 C3 C8 122.1(5) . .
C2 C3 C8 121.6(5) . .
C3 C4 C5 120.7(6) . .
C3 C4 K2 105.4(5) . 3_445
C5 C4 K2 78.8(5) . 3_445
C3 C4 H4A 119.6 . .
C5 C4 H4A 119.6 . .
K2 C4 H4A 85.9 3_445 .
N1 C5 C4 121.9(6) . .
N1 C5 K2 104.0(5) . 3_445
C4 C5 K2 77.6(5) . 3_445
N1 C5 H5A 119.1 . .
C4 C5 H5A 119.1 . .
K2 C5 H5A 88.4 3_445 .
N2 C6 C7 123.9(7) . .
N2 C6 H6A 118.1 . .
C7 C6 H6A 118.1 . .
C8 C7 C6 118.6(6) . .
C8 C7 H7A 120.7 . .
C6 C7 H7A 120.7 . .
C7 C8 C9 117.9(5) . .
C7 C8 C3 122.6(5) . .
C9 C8 C3 119.5(5) . .
C8 C9 C10 117.7(6) . .
C8 C9 H9A 121.2 . .
C10 C9 H9A 121.2 . .
N2 C10 C9 123.8(7) . .
N2 C10 H10A 118.1 . .
C9 C10 H10A 118.1 . .
N3 C11 C12 123.1(5) . .
N3 C11 H11A 118.4 . .
C12 C11 H11A 118.4 . .
C11 C12 C13 119.1(5) . .
C11 C12 H12A 120.5 . .
C13 C12 H12A 120.5 . .
C12 C13 C12 117.7(7) 2_335 .
C12 C13 C14 121.2(3) 2_335 .
C12 C13 C14 121.2(3) . .
C15 C14 C15 117.8(7) 2_335 .
C15 C14 C13 121.1(4) 2_335 .
C15 C14 C13 121.1(4) . .
C16 C15 C14 119.8(6) . .
C16 C15 H15A 120.1 . .
C14 C15 H15A 120.1 . .
C15 C16 N4 122.7(6) . .
C15 C16 H16A 118.7 . .
N4 C16 H16A 118.7 . .
N5 C17 C18 122.2(6) . .
N5 C17 H17A 118.9 . .
C18 C17 H17A 118.9 . .
C17 C18 C19 119.4(6) . .
C17 C18 H18A 120.3 . .
C19 C18 H18A 120.3 . .
C18 C19 C18 118.2(7) . 2_345
C18 C19 C20 120.9(4) . .
C18 C19 C20 120.9(4) 2_345 .
C21 C20 C21 117.9(8) 2_345 .
C21 C20 C19 121.1(4) 2_345 .
C21 C20 C19 121.1(4) . .
C20 C21 C22 119.0(7) . .
C20 C21 H21A 120.5 . .
C22 C21 H21A 120.5 . .
N6 C22 C21 123.1(7) . .
N6 C22 H22A 118.4 . .
C21 C22 H22A 118.4 . .
O10W K1 O3W 99.0(7) 6_665 .
O10W K1 O2 88.9(5) 6_665 6_665
O3W K1 O2 97.6(5) . 6_665
O10W K1 O7W 126.3(7) 6_665 5_455
O3W K1 O7W 122.3(7) . 5_455
O2 K1 O7W 114.8(6) 6_665 5_455
O10W K1 W2 78.5(5) 6_665 6_665
O3W K1 W2 83.9(4) . 6_665
O2 K1 W2 18.76(15) 6_665 6_665
O7W K1 W2 133.5(5) 5_455 6_665
O10W K1 K2 89.5(6) 6_665 5_455
O3W K1 K2 137.5(5) . 5_455
O2 K1 K2 124.3(5) 6_665 5_455
O7W K1 K2 37.0(4) 5_455 5_455
W2 K1 K2 138.5(4) 6_665 5_455
O7W K2 O9W 101.3(8) . .
O7W K2 O5 127.4(7) . 3_455
O9W K2 O5 99.7(6) . 3_455
O7W K2 O7 121.4(7) . 7_556
O9W K2 O7 137.0(7) . 7_556
O5 K2 O7 51.6(3) 3_455 7_556
O7W K2 C4 146.8(7) . 3_455
O9W K2 C4 85.9(6) . 3_455
O5 K2 C4 82.2(4) 3_455 3_455
O7 K2 C4 61.6(4) 7_556 3_455
O7W K2 C5 123.3(7) . 3_455
O9W K2 C5 95.1(6) . 3_455
O5 K2 C5 102.0(5) 3_455 3_455
O7 K2 C5 66.6(4) 7_556 3_455
C4 K2 C5 23.63(17) 3_455 3_455
O7W K2 Ru5 130.7(6) . 3_455
O9W K2 Ru5 117.6(6) . 3_455
O5 K2 Ru5 24.19(19) 3_455 3_455
O7 K2 Ru5 27.55(18) 7_556 3_455
C4 K2 Ru5 69.3(3) 3_455 3_455
C5 K2 Ru5 83.9(4) 3_455 3_455
O7W K2 W5 130.7(6) . 3_455
O9W K2 W5 117.6(6) . 3_455
O5 K2 W5 24.19(19) 3_455 3_455
O7 K2 W5 27.55(18) 7_556 3_455
C4 K2 W5 69.3(3) 3_455 3_455
C5 K2 W5 83.9(4) 3_455 3_455
Ru5 K2 W5 0.000(11) 3_455 3_455
O7W K2 K1 46.8(5) . 5_455
O9W K2 K1 83.1(6) . 5_455
O5 K2 K1 89.4(4) 3_455 5_455
O7 K2 K1 121.9(5) 7_556 5_455
C4 K2 K1 164.7(5) 3_455 5_455
C5 K2 K1 168.7(5) 3_455 5_455
Ru5 K2 K1 106.9(4) 3_455 5_455
W5 K2 K1 106.9(4) 3_455 5_455
K2 O7W K1 96.2(7) . 5_455

loop_
_geom_bond_atom_site_label_1
_geom_bond_atom_site_label_2
_geom_bond_distance
_geom_bond_site_symmetry_2
Si1 O22 1.556(9) .
Si1 O22 1.556(9) 5_445
Si1 O21 1.613(8) 5_445
Si1 O21 1.613(8) .
Si1 O19 1.654(10) .
Si1 O19 1.654(10) 5_445
Si1 O20 1.757(12) .
Si1 O20 1.757(12) 5_445
W1 O1 1.678(7) .
W1 O10 1.875(6) .
W1 O7 1.880(7) .
W1 O8 1.902(7) .
W1 O9 1.927(7) .
W1 O19 2.320(9) .
W1 O22 2.384(8) 5_445
W2 O2 1.692(5) .
W2 O12 1.815(6) .
W2 O13 1.873(6) .
W2 O11 1.881(6) .
W2 O14 2.028(6) .
W2 O20 2.343(10) .
W2 K1 4.100(10) 6
W3 O3 1.691(6) .
W3 O12 1.854(6) .
W3 O16 1.887(6) .
W3 O10 1.904(6) .
W3 O15 1.976(7) .
W3 O20 2.323(10) .
W4 O4 1.688(7) .
W4 O9 1.834(7) .
W4 O18 1.871(6) 5_445
W4 O17 1.883(8) .
W4 O13 1.919(6) .
W4 O19 2.316(9) .
W4 O21 2.341(8) 5_445
W5 O5 1.740(7) .
W5 O16 1.896(6) 5_445
W5 O11 1.895(6) .
W5 O7 1.922(6) 5_445
W5 O17 1.928(7) .
W5 O21 2.284(9) 5_445
W5 O22 2.330(8) .
W5 K2 4.053(17) 3_445
W6 O6 1.685(6) .
W6 O8 1.896(7) 5_445
W6 O18 1.922(7) .
W6 O15 2.043(7) .
W6 O14 2.022(6) .
W6 O20 2.326(10) .
O2 K1 2.822(11) 6
O5 K2 3.175(18) 3_445
O7 Ru5 1.922(6) 5_445
O7 W5 1.922(6) 5_445
O7 K2 3.17(2) 7
O8 Ru6 1.896(7) 5_445
O8 W6 1.896(7) 5_445
O16 Ru5 1.896(6) 5_445
O16 W5 1.896(6) 5_445
O18 Ru4 1.871(6) 5_445
O18 W4 1.871(6) 5_445
O19 O22 1.735(13) 5_445
O19 O21 1.769(13) 5_445
O21 O22 1.718(12) 5_445
O21 O19 1.769(13) 5_445
O21 Ru5 2.284(9) 5_445
O21 W5 2.284(9) 5_445
O21 W4 2.341(8) 5_445
O21 Ru4 2.341(8) 5_445
O22 O21 1.718(12) 5_445
O22 O19 1.735(13) 5_445
O22 W1 2.384(8) 5_445
O22 Ru1 2.384(8) 5_445
Cu1 N1 2.019(4) .
Cu1 N1 2.019(4) 2_335
Cu1 N4 2.038(6) 7_545
Cu1 N3 2.040(6) .
Cu2 N6 2.018(7) .
Cu2 N5 2.037(7) 7_556
Cu2 N2 2.046(5) 2_345
Cu2 N2 2.046(5) .
N1 C5 1.317(8) .
N1 C1 1.339(8) .
N2 C10 1.299(9) .
N2 C6 1.298(9) .
N3 C11 1.330(6) .
N3 C11 1.330(6) 2_335
N4 C16 1.350(7) .
N4 C16 1.350(7) 2_335
N4 Cu1 2.038(6) 7_546
N5 C17 1.349(8) 2_345
N5 C17 1.349(8) .
N5 Cu2 2.037(7) 7
N6 C22 1.326(9) .
N6 C22 1.326(9) 2_345
C1 C2 1.371(8) .
C1 H1A 0.9300 .
C2 C3 1.370(8) .
C2 H2A 0.9300 .
C3 C4 1.369(8) .
C3 C8 1.502(7) .
C4 C5 1.390(8) .
C4 K2 3.386(17) 3_445
C4 H4A 0.9300 .
C5 K2 3.401(17) 3_445
C5 H5A 0.9300 .
C6 C7 1.384(8) .
C6 H6A 0.9300 .
C7 C8 1.367(9) .
C7 H7A 0.9300 .
C8 C9 1.391(9) .
C9 C10 1.393(9) .
C9 H9A 0.9300 .
C10 H10A 0.9300 .
C11 C12 1.373(8) .
C11 H11A 0.9300 .
C12 C13 1.390(7) .
C12 H12A 0.9300 .
C13 C12 1.390(7) 2_335
C13 C14 1.523(10) .
C14 C15 1.383(7) 2_335
C14 C15 1.383(7) .
C15 C16 1.346(8) .
C15 H15A 0.9300 .
C16 H16A 0.9300 .
C17 C18 1.370(8) .
C17 H17A 0.9300 .
C18 C19 1.393(7) .
C18 H18A 0.9300 .
C19 C18 1.393(7) 2_345
C19 C20 1.515(11) .
C20 C21 1.383(8) 2_345
C20 C21 1.383(8) .
C21 C22 1.398(9) .
C21 H21A 0.9300 .
C22 H22A 0.9300 .
K1 O10W 2.71(2) 6_665
K1 O3W 2.77(2) .
K1 O2 2.822(11) 6_665
K1 O7W 3.24(2) 5_455
K1 W2 4.100(10) 6_665
K1 K2 4.42(2) 5_455
K2 O7W 2.68(3) .
K2 O9W 2.91(3) .
K2 O5 3.175(18) 3_455
K2 O7 3.17(2) 7_556
K2 C4 3.386(17) 3_455
K2 C5 3.401(17) 3_455
K2 Ru5 4.053(17) 3_455
K2 W5 4.053(17) 3_455
K2 K1 4.42(2) 5_455
O7W K1 3.24(2) 5_455
O10W K1 2.71(2) 6
